data_7123014
loop_
_publ_author_name
'Nakamura, Takashi'
'Yonemura, Sota'
'Nabeshima, Tatsuya'

_publ_section_title
;
 Synthesis of per(5-N-carboxamide-5-dehydroxylmethyl)-\b-cyclodextrins and
 their selective recognition ability utilizing multiple hydrogen bonds
;
_journal_name_full 'Chemical Communications'
_journal_paper_doi 10.1039/C9CC00517J
_journal_year 2019
_chemical_absolute_configuration rm
_chemical_formula_sum 'C105 H143 N7 O40'
_chemical_formula_weight 2143.26
_space_group_crystal_system orthorhombic
_space_group_IT_number 19
_space_group_name_Hall 'P 2ac 2ab'
_space_group_name_H-M_alt 'P 21 21 21'
_symmetry_space_group_name_Hall 'P 2ac 2ab'
_symmetry_space_group_name_H-M 'P 21 21 21'
_atom_sites_solution_hydrogens geom
_audit_creation_method SHELXL-2017/1
_audit_update_record
;
2019-02-14 deposited with the CCDC.    2019-02-19 downloaded from the CCDC.
;
_cell_angle_alpha 90
_cell_angle_beta 90
_cell_angle_gamma 90
_cell_formula_units_Z 4
_cell_length_a 14.988(2)
_cell_length_b 26.707(4)
_cell_length_c 27.946(4)
_cell_measurement_reflns_used 9970
_cell_measurement_temperature 120(2)
_cell_measurement_theta_max 22.546
_cell_measurement_theta_min 2.169
_cell_volume 11186(3)
_computing_structure_refinement 'SHELXL-2017/1 (Sheldrick, 2017)'
_diffrn_ambient_temperature 120(2)
_diffrn_measured_fraction_theta_full 0.999
_diffrn_measured_fraction_theta_max 0.999
_diffrn_measurement_device_type 'Bruker APEX-II CCD'
_diffrn_measurement_method '\f and \w scans'
_diffrn_radiation_monochromator graphite
_diffrn_radiation_source 'fine-focus sealed tube'
_diffrn_radiation_type MoK\a
_diffrn_radiation_wavelength 0.71073
_diffrn_reflns_av_R_equivalents 0.0542
_diffrn_reflns_av_unetI/netI 0.0628
_diffrn_reflns_Laue_measured_fraction_full 0.999
_diffrn_reflns_Laue_measured_fraction_max 0.999
_diffrn_reflns_limit_h_max 16
_diffrn_reflns_limit_h_min -15
_diffrn_reflns_limit_k_max 29
_diffrn_reflns_limit_k_min -29
_diffrn_reflns_limit_l_max 30
_diffrn_reflns_limit_l_min -31
_diffrn_reflns_number 56088
_diffrn_reflns_point_group_measured_fraction_full 0.997
_diffrn_reflns_point_group_measured_fraction_max 0.997
_diffrn_reflns_theta_full 23.257
_diffrn_reflns_theta_max 23.257
_diffrn_reflns_theta_min 1.055
_exptl_absorpt_coefficient_mu 0.098
_exptl_absorpt_correction_T_max 0.7454
_exptl_absorpt_correction_T_min 0.6033
_exptl_absorpt_correction_type multi-scan
_exptl_absorpt_process_details
;    
 SADABS-2014/5 - Bruker AXS area detector scaling and absorption correction 
;
_exptl_crystal_colour colorless
_exptl_crystal_density_diffrn 1.273
_exptl_crystal_description block
_exptl_crystal_F_000 4568
_exptl_crystal_size_max 0.310
_exptl_crystal_size_mid 0.220
_exptl_crystal_size_min 0.220
_refine_diff_density_max 0.327
_refine_diff_density_min -0.274
_refine_diff_density_rms 0.060
_refine_ls_abs_structure_details
;
 Flack x determined using 4361 quotients [(I+)-(I-)]/[(I+)+(I-)]
 (Parsons, Flack and Wagner, Acta Cryst. B69 (2013) 249-259).
;
_refine_ls_abs_structure_Flack 0.3(3)
_refine_ls_extinction_method none
_refine_ls_goodness_of_fit_ref 1.144
_refine_ls_hydrogen_treatment constr
_refine_ls_matrix_type full
_refine_ls_number_parameters 1369
_refine_ls_number_reflns 16017
_refine_ls_number_restraints 0
_refine_ls_restrained_S_all 1.144
_refine_ls_R_factor_all 0.0961
_refine_ls_R_factor_gt 0.0619
_refine_ls_shift/su_max 0.000
_refine_ls_shift/su_mean 0.000
_refine_ls_structure_factor_coef Fsqd
_refine_ls_weighting_details 'w=1/[\s^2^(Fo^2^)+(0.1000P)^2^] where P=(Fo^2^+2Fc^2^)/3'
_refine_ls_weighting_scheme calc
_refine_ls_wR_factor_gt 0.1560
_refine_ls_wR_factor_ref 0.1745
_reflns_Friedel_coverage 0.829
_reflns_Friedel_fraction_full 0.996
_reflns_Friedel_fraction_max 0.996
_reflns_number_gt 11949
_reflns_number_total 16017
_reflns_threshold_expression 'I > 2\s(I)'
_cod_data_source_file c9cc00517j2.cif
_cod_data_source_block 293
_cod_database_code 7123014
_shelx_shelxl_version_number 2017/1
_shelx_space_group_comment
;
The symmetry employed for this shelxl refinement is uniquely defined
by the following loop, which should always be used as a source of
symmetry information in preference to the above space-group names.
They are only intended as comments.
;
_shelx_estimated_absorpt_t_min 0.970
_shelx_estimated_absorpt_t_max 0.979

loop_
_space_group_symop_operation_xyz
'x, y, z'
'-x+1/2, -y, z+1/2'
'x+1/2, -y+1/2, -z'
'-x, y+1/2, -z+1/2'

loop_
_atom_site_label
_atom_site_type_symbol
_atom_site_fract_x
_atom_site_fract_y
_atom_site_fract_z
_atom_site_U_iso_or_equiv
_atom_site_adp_type
_atom_site_occupancy
_atom_site_site_symmetry_order
_atom_site_calc_flag
_atom_site_refinement_flags_posn
_atom_site_refinement_flags_adp
O1 O 0.4937(3) 0.44129(17) 0.28068(16) 0.0310(11) Uani 1 1 d . .
O2 O 0.4120(3) 0.45493(16) 0.40323(16) 0.0337(12) Uani 1 1 d . .
O3 O 0.3589(3) 0.47629(17) 0.25523(16) 0.0315(11) Uani 1 1 d . .
O4 O 0.5058(3) 0.44059(16) 0.46765(16) 0.0360(12) Uani 1 1 d . .
O5 O 0.4833(3) 0.81012(16) 0.36194(16) 0.0314(11) Uani 1 1 d . .
O6 O 0.6654(3) 0.74037(17) 0.41862(17) 0.0356(12) Uani 1 1 d . .
O39 O 0.5658(3) 0.73192(17) 0.48195(17) 0.0363(12) Uani 1 1 d . .
O7 O 0.3135(3) 0.62090(16) 0.19324(17) 0.0352(12) Uani 1 1 d . .
O8 O 0.4742(4) 0.72480(18) 0.57163(17) 0.0414(13) Uani 1 1 d . .
O9 O 0.3023(3) 0.75930(16) 0.26581(17) 0.0353(12) Uani 1 1 d . .
O10 O 0.1920(3) 0.47351(17) 0.20456(17) 0.0372(12) Uani 1 1 d . .
O11 O 0.2216(3) 0.74840(18) 0.19586(18) 0.0405(13) Uani 1 1 d . .
O12 O 0.5954(3) 0.60032(17) 0.52071(17) 0.0362(12) Uani 1 1 d . .
O13 O 0.4515(3) 0.57020(17) 0.50873(17) 0.0364(12) Uani 1 1 d . .
O14 O 0.3165(3) 0.36853(17) 0.36749(18) 0.0382(12) Uani 1 1 d . .
O15 O 0.4862(3) 0.84402(16) 0.28462(16) 0.0319(11) Uani 1 1 d . .
O16 O 0.6096(3) 0.49900(18) 0.37134(17) 0.0383(12) Uani 1 1 d . .
O17 O 0.3515(3) 0.87846(17) 0.38825(17) 0.0386(13) Uani 1 1 d . .
O18 O 0.1485(3) 0.56673(18) 0.16368(18) 0.0398(13) Uani 1 1 d . .
O19 O 0.3924(3) 0.56329(18) 0.15396(17) 0.0373(12) Uani 1 1 d . .
O20 O 0.3822(3) 0.63226(18) 0.57793(18) 0.0415(13) Uani 1 1 d . .
O21 O 0.2752(3) 0.38217(18) 0.26688(17) 0.0382(12) Uani 1 1 d . .
O22 O 0.1741(3) 0.7127(2) 0.31867(18) 0.0464(14) Uani 1 1 d . .
O23 O 0.4326(3) 0.81930(18) 0.18406(18) 0.0378(12) Uani 1 1 d . .
O24 O 0.6184(4) 0.8295(2) 0.51392(18) 0.0478(14) Uani 1 1 d . .
O25 O 0.5191(3) 0.47874(19) 0.16923(18) 0.0424(13) Uani 1 1 d . .
O26 O 0.5877(4) 0.72541(17) 0.30188(19) 0.0427(13) Uani 1 1 d . .
O27 O 0.5531(3) 0.87893(17) 0.43094(19) 0.0433(14) Uani 1 1 d . .
O37 O 0.1997(3) 0.61670(18) 0.27385(18) 0.0415(13) Uani 1 1 d . .
N12 N 0.6825(4) 0.4889(2) 0.4791(2) 0.0369(15) Uani 1 1 d . .
H64 H 0.674892 0.493971 0.448208 0.044 Uiso 1 1 calc R U
O29 O 0.2205(3) 0.84750(19) 0.31411(19) 0.0449(13) Uani 1 1 d . .
O38 O 0.2915(3) 0.51352(19) 0.52744(18) 0.0465(14) Uani 1 1 d . .
N10 N 0.6356(4) 0.4255(2) 0.3327(2) 0.0334(15) Uani 1 1 d . .
H65 H 0.609086 0.400078 0.318644 0.040 Uiso 1 1 calc R U
O32 O 0.6073(4) 0.4855(2) 0.55038(19) 0.0487(14) Uani 1 1 d . .
O33 O 0.7522(4) 0.65355(19) 0.48339(19) 0.0448(13) Uani 1 1 d . .
N11 N 0.6859(4) 0.6203(2) 0.4177(2) 0.0359(15) Uani 1 1 d . .
H66 H 0.633451 0.611277 0.406449 0.043 Uiso 1 1 calc R U
N9 N 0.5730(4) 0.5472(2) 0.2085(2) 0.0385(15) Uani 1 1 d . .
H67 H 0.558191 0.574148 0.224750 0.046 Uiso 1 1 calc R U
O35 O 0.2631(4) 0.43351(19) 0.46479(19) 0.0466(14) Uani 1 1 d . .
N8 N 0.5158(4) 0.7532(2) 0.2083(2) 0.0363(15) Uani 1 1 d . .
H68 H 0.539194 0.738269 0.233417 0.044 Uiso 1 1 calc R U
N6 N 0.7244(5) 0.7395(2) 0.3341(2) 0.0426(16) Uani 1 1 d . .
H69 H 0.749822 0.744309 0.362068 0.051 Uiso 1 1 calc R U
O36 O 0.2370(4) 0.6826(2) 0.1018(2) 0.0567(16) Uani 1 1 d . .
N7 N 0.3273(4) 0.7503(2) 0.1103(2) 0.0418(16) Uani 1 1 d . .
H70 H 0.361054 0.765597 0.131494 0.050 Uiso 1 1 calc R U
C6 C 0.4887(4) 0.4609(3) 0.3281(2) 0.0267(16) Uani 1 1 d . .
H29 H 0.462165 0.495255 0.327337 0.032 Uiso 1 1 calc R U
C7 C 0.6366(6) 0.7363(2) 0.3353(3) 0.0358(19) Uani 1 1 d . .
C8 C 0.4098(4) 0.4326(3) 0.2580(3) 0.0316(17) Uani 1 1 d . .
H30 H 0.420665 0.419755 0.224911 0.038 Uiso 1 1 calc R U
C9 C 0.7295(5) 0.4213(3) 0.3394(3) 0.0396(19) Uani 1 1 d . .
C10 C 0.6085(5) 0.4895(2) 0.5057(3) 0.0365(19) Uani 1 1 d . .
C11 C 0.5943(5) 0.6408(3) 0.4859(3) 0.0355(18) Uani 1 1 d . .
H31 H 0.546981 0.634371 0.461408 0.043 Uiso 1 1 calc R U
C12 C 0.4835(5) 0.6849(2) 0.5378(3) 0.0349(18) Uani 1 1 d . .
H32 H 0.434804 0.687225 0.513388 0.042 Uiso 1 1 calc R U
C13 C 0.6850(5) 0.6393(3) 0.4626(3) 0.0334(17) Uani 1 1 d . .
C14 C 0.5834(5) 0.4636(3) 0.3455(3) 0.0315(17) Uani 1 1 d . .
C15 C 0.4689(5) 0.8533(3) 0.3339(3) 0.0359(18) Uani 1 1 d . .
H33 H 0.508471 0.880900 0.345415 0.043 Uiso 1 1 calc R U
C16 C 0.4627(5) 0.7935(3) 0.2159(3) 0.0313(17) Uani 1 1 d . .
C17 C 0.3720(5) 0.8692(3) 0.3385(2) 0.0337(18) Uani 1 1 d . .
H34 H 0.362599 0.900734 0.319831 0.040 Uiso 1 1 calc R U
C18 C 0.5574(5) 0.8268(3) 0.4361(3) 0.0336(18) Uani 1 1 d . .
H35 H 0.500172 0.814532 0.450272 0.040 Uiso 1 1 calc R U
C19 C 0.4373(5) 0.8016(2) 0.2683(2) 0.0318(18) Uani 1 1 d . .
H36 H 0.455135 0.771515 0.287415 0.038 Uiso 1 1 calc R U
C20 C 0.5666(5) 0.8059(2) 0.3851(3) 0.0305(17) Uani 1 1 d . .
H37 H 0.611680 0.826300 0.367220 0.037 Uiso 1 1 calc R U
C21 C 0.3459(4) 0.4093(3) 0.3380(3) 0.0303(17) Uani 1 1 d . .
H38 H 0.301084 0.437008 0.339083 0.036 Uiso 1 1 calc R U
C22 C 0.4317(5) 0.4265(2) 0.3605(2) 0.0283(17) Uani 1 1 d . .
H39 H 0.467843 0.396429 0.369536 0.034 Uiso 1 1 calc R U
C23 C 0.5119(5) 0.5899(3) 0.5417(3) 0.0355(18) Uani 1 1 d . .
H40 H 0.521733 0.563928 0.566884 0.043 Uiso 1 1 calc R U
C24 C 0.4121(5) 0.5381(3) 0.1989(3) 0.0340(18) Uani 1 1 d . .
H41 H 0.411756 0.562544 0.225963 0.041 Uiso 1 1 calc R U
C25 C 0.2782(5) 0.7074(3) 0.1810(3) 0.0350(18) Uani 1 1 d . .
H42 H 0.339862 0.713519 0.193281 0.042 Uiso 1 1 calc R U
C26 C 0.3078(5) 0.5870(3) 0.1545(3) 0.0355(18) Uani 1 1 d . .
H43 H 0.298046 0.605636 0.123935 0.043 Uiso 1 1 calc R U
C27 C 0.3084(5) 0.8294(3) 0.3203(3) 0.0361(18) Uani 1 1 d . .
H44 H 0.307042 0.801316 0.343962 0.043 Uiso 1 1 calc R U
C28 C 0.3302(5) 0.7698(3) 0.0630(3) 0.042(2) Uani 1 1 d . .
C29 C 0.7586(5) 0.6127(3) 0.3862(3) 0.0379(19) Uani 1 1 d . .
C30 C 0.2172(5) 0.7538(3) 0.2461(3) 0.0364(18) Uani 1 1 d . .
H45 H 0.179440 0.783319 0.254576 0.044 Uiso 1 1 calc R U
C31 C 0.3597(5) 0.3927(3) 0.2866(3) 0.0305(17) Uani 1 1 d . .
H46 H 0.395849 0.361279 0.286577 0.037 Uiso 1 1 calc R U
C32 C 0.6652(5) 0.5361(3) 0.2022(3) 0.0367(19) Uani 1 1 d . .
C33 C 0.3480(5) 0.4455(3) 0.4810(3) 0.0378(19) Uani 1 1 d . .
H47 H 0.357673 0.427817 0.512092 0.045 Uiso 1 1 calc R U
C34 C 0.5735(5) 0.6888(2) 0.5130(3) 0.0345(18) Uani 1 1 d . .
H48 H 0.621081 0.695015 0.537417 0.041 Uiso 1 1 calc R U
C35 C 0.3459(5) 0.4969(3) 0.2077(2) 0.0334(18) Uani 1 1 d . .
H49 H 0.354458 0.469862 0.183361 0.040 Uiso 1 1 calc R U
C36 C 0.5067(5) 0.5177(3) 0.1905(3) 0.0335(17) Uani 1 1 d . .
C37 C 0.2366(5) 0.5465(3) 0.1604(3) 0.0367(18) Uani 1 1 d . .
H50 H 0.239346 0.523515 0.132199 0.044 Uiso 1 1 calc R U
C38 C 0.7719(5) 0.4811(3) 0.4941(3) 0.0386(19) Uani 1 1 d . .
C39 C 0.1788(5) 0.7066(3) 0.2687(3) 0.0347(18) Uani 1 1 d . .
H51 H 0.117365 0.700828 0.255875 0.042 Uiso 1 1 calc R U
C40 C 0.2455(5) 0.6584(2) 0.2007(3) 0.0333(17) Uani 1 1 d . .
H52 H 0.187579 0.648333 0.185749 0.040 Uiso 1 1 calc R U
C41 C 0.4455(5) 0.5154(3) 0.5079(3) 0.0335(18) Uani 1 1 d . .
H53 H 0.451855 0.502942 0.541492 0.040 Uiso 1 1 calc R U
C42 C 0.5953(5) 0.7504(3) 0.3842(2) 0.0341(18) Uani 1 1 d . .
H54 H 0.542632 0.728516 0.390931 0.041 Uiso 1 1 calc R U
C43 C 0.6338(5) 0.8106(3) 0.4675(3) 0.0351(18) Uani 1 1 d . .
H55 H 0.689851 0.826035 0.454819 0.042 Uiso 1 1 calc R U
C44 C 0.2500(5) 0.5160(2) 0.2052(2) 0.0301(17) Uani 1 1 d . .
H56 H 0.236819 0.537073 0.233952 0.036 Uiso 1 1 calc R U
C45 C 0.6449(5) 0.7541(3) 0.4667(3) 0.0347(18) Uani 1 1 d . .
H57 H 0.694962 0.744018 0.488303 0.042 Uiso 1 1 calc R U
C46 C 0.4219(5) 0.4300(3) 0.4472(3) 0.0337(18) Uani 1 1 d . .
H58 H 0.417563 0.393133 0.441500 0.040 Uiso 1 1 calc R U
C47 C 0.5363(5) 0.7332(3) 0.1617(3) 0.0373(19) Uani 1 1 d . .
C48 C 0.2795(5) 0.7114(3) 0.1265(3) 0.0387(19) Uani 1 1 d . .
C49 C 0.2376(5) 0.6623(3) 0.2557(3) 0.0352(18) Uani 1 1 d . .
H59 H 0.298263 0.667154 0.269797 0.042 Uiso 1 1 calc R U
C50 C 0.7878(5) 0.4796(3) 0.2125(3) 0.042(2) Uani 1 1 d . .
H1 H 0.811534 0.449550 0.225403 0.051 Uiso 1 1 calc R U
C51 C 0.5212(5) 0.4927(3) 0.4777(3) 0.0367(18) Uani 1 1 d . .
H60 H 0.529605 0.512015 0.447399 0.044 Uiso 1 1 calc R U
C52 C 0.3383(5) 0.8088(2) 0.2719(3) 0.0347(18) Uani 1 1 d . .
H61 H 0.317082 0.831126 0.245569 0.042 Uiso 1 1 calc R U
C53 C 0.7855(5) 0.4616(3) 0.3375(3) 0.042(2) Uani 1 1 d . .
H2 H 0.761800 0.494278 0.333533 0.051 Uiso 1 1 calc R U
C54 C 0.5202(5) 0.6833(3) 0.1529(3) 0.0414(19) Uani 1 1 d . .
H3 H 0.499554 0.661774 0.177551 0.050 Uiso 1 1 calc R U
C55 C 0.3535(5) 0.5021(3) 0.4904(3) 0.0389(19) Uani 1 1 d . .
H62 H 0.338784 0.521236 0.460669 0.047 Uiso 1 1 calc R U
C56 C 0.7189(5) 0.5665(3) 0.1755(3) 0.049(2) Uani 1 1 d . .
H4 H 0.695826 0.596767 0.162603 0.058 Uiso 1 1 calc R U
C57 C 0.7411(5) 0.6072(3) 0.3378(3) 0.042(2) Uani 1 1 d . .
H5 H 0.681460 0.608923 0.326452 0.050 Uiso 1 1 calc R U
C58 C 0.7951(5) 0.4668(3) 0.5403(3) 0.0413(19) Uani 1 1 d . .
H6 H 0.750061 0.461524 0.563630 0.050 Uiso 1 1 calc R U
C59 C 0.7009(5) 0.4920(3) 0.2218(3) 0.044(2) Uani 1 1 d . .
H7 H 0.665112 0.470921 0.241328 0.053 Uiso 1 1 calc R U
C60 C 0.8832(6) 0.4604(3) 0.5519(3) 0.047(2) Uani 1 1 d . .
H8 H 0.898335 0.452338 0.584051 0.056 Uiso 1 1 calc R U
C61 C 0.4729(5) 0.6364(3) 0.5665(3) 0.0371(18) Uani 1 1 d . .
H63 H 0.506143 0.640944 0.597211 0.045 Uiso 1 1 calc R U
C62 C 0.8099(6) 0.5994(3) 0.3062(3) 0.048(2) Uani 1 1 d . .
H9 H 0.796583 0.596189 0.273116 0.058 Uiso 1 1 calc R U
C63 C 0.8455(6) 0.6100(3) 0.4019(3) 0.047(2) Uani 1 1 d . .
H10 H 0.858911 0.613643 0.434952 0.056 Uiso 1 1 calc R U
C64 C 0.9523(5) 0.4653(3) 0.5177(3) 0.046(2) Uani 1 1 d . .
C65 C 0.7858(6) 0.7364(3) 0.2942(3) 0.047(2) Uani 1 1 d . .
C66 C 0.8384(5) 0.4881(3) 0.4608(3) 0.050(2) Uani 1 1 d . .
H11 H 0.823394 0.498628 0.429334 0.060 Uiso 1 1 calc R U
C67 C 0.1376(5) 0.4693(3) 0.2455(3) 0.046(2) Uani 1 1 d . .
H71 H 0.099726 0.439561 0.242719 0.069 Uiso 1 1 calc R U
H72 H 0.175292 0.466349 0.274048 0.069 Uiso 1 1 calc R U
H73 H 0.099927 0.499192 0.248348 0.069 Uiso 1 1 calc R U
C68 C 0.1106(6) 0.5788(3) 0.1175(3) 0.050(2) Uani 1 1 d . .
H74 H 0.050451 0.592484 0.121875 0.075 Uiso 1 1 calc R U
H75 H 0.148179 0.603662 0.101427 0.075 Uiso 1 1 calc R U
H76 H 0.107346 0.548418 0.097900 0.075 Uiso 1 1 calc R U
C69 C 0.8070(6) 0.5532(4) 0.1671(3) 0.052(2) Uani 1 1 d . .
H12 H 0.844036 0.574689 0.148677 0.063 Uiso 1 1 calc R U
C70 C 0.7653(5) 0.3730(3) 0.3445(3) 0.055(2) Uani 1 1 d . .
H13 H 0.727130 0.344610 0.345110 0.067 Uiso 1 1 calc R U
C71 C 0.3149(6) 0.9260(3) 0.3984(3) 0.052(2) Uani 1 1 d . .
H77 H 0.303315 0.928674 0.432840 0.078 Uiso 1 1 calc R U
H78 H 0.357052 0.952088 0.388702 0.078 Uiso 1 1 calc R U
H79 H 0.258839 0.930079 0.380796 0.078 Uiso 1 1 calc R U
C72 C 0.9129(5) 0.6019(3) 0.3693(4) 0.054(2) Uani 1 1 d . .
H14 H 0.972551 0.600333 0.380685 0.064 Uiso 1 1 calc R U
C73 C 0.8978(6) 0.5959(3) 0.3209(3) 0.053(2) Uani 1 1 d . .
C74 C 0.2501(6) 0.5966(3) 0.3135(3) 0.048(2) Uani 1 1 d . .
H80 H 0.221977 0.565644 0.324677 0.072 Uiso 1 1 calc R U
H81 H 0.311255 0.589477 0.303045 0.072 Uiso 1 1 calc R U
H82 H 0.251389 0.621093 0.339591 0.072 Uiso 1 1 calc R U
C75 C 0.3651(6) 0.8171(3) 0.0571(3) 0.057(2) Uani 1 1 d . .
H15 H 0.388210 0.834585 0.084011 0.068 Uiso 1 1 calc R U
C76 C 0.8414(5) 0.5095(3) 0.1849(3) 0.042(2) Uani 1 1 d . .
C77 C 0.3643(6) 0.5976(3) 0.6154(3) 0.057(2) Uani 1 1 d . .
H83 H 0.299908 0.596524 0.621522 0.085 Uiso 1 1 calc R U
H84 H 0.384973 0.564203 0.605902 0.085 Uiso 1 1 calc R U
H85 H 0.395529 0.608084 0.644486 0.085 Uiso 1 1 calc R U
C78 C 0.3344(7) 0.8147(3) -0.0274(3) 0.062(3) Uani 1 1 d . .
C79 C 0.5675(6) 0.7639(3) 0.1250(3) 0.054(2) Uani 1 1 d . .
H16 H 0.580237 0.798185 0.131070 0.065 Uiso 1 1 calc R U
C80 C 0.5627(7) 0.6953(3) 0.0698(3) 0.062(3) Uani 1 1 d . .
C81 C 1.0467(6) 0.4566(4) 0.5319(3) 0.060(2) Uani 1 1 d . .
H86 H 1.048975 0.446453 0.565590 0.089 Uiso 1 1 calc R U
H87 H 1.072433 0.430177 0.511932 0.089 Uiso 1 1 calc R U
H88 H 1.080859 0.487606 0.527640 0.089 Uiso 1 1 calc R U
C82 C 0.9365(6) 0.4939(4) 0.1730(3) 0.058(2) Uani 1 1 d . .
H89 H 0.964554 0.519657 0.153116 0.087 Uiso 1 1 calc R U
H90 H 0.970601 0.489777 0.202648 0.087 Uiso 1 1 calc R U
H91 H 0.935511 0.462049 0.155500 0.087 Uiso 1 1 calc R U
C83 C 0.8767(5) 0.4548(3) 0.3413(3) 0.051(2) Uani 1 1 d . .
H17 H 0.914683 0.483219 0.340086 0.061 Uiso 1 1 calc R U
C84 C 0.9267(6) 0.4800(3) 0.4725(3) 0.055(2) Uani 1 1 d . .
H18 H 0.971113 0.484678 0.448697 0.066 Uiso 1 1 calc R U
C85 C 0.5348(6) 0.6654(3) 0.1070(3) 0.053(2) Uani 1 1 d . .
H19 H 0.525059 0.630856 0.100962 0.064 Uiso 1 1 calc R U
C86 C 0.3669(7) 0.8396(3) 0.0121(3) 0.061(3) Uani 1 1 d . .
H20 H 0.390807 0.872322 0.008629 0.073 Uiso 1 1 calc R U
C87 C 0.2793(6) 0.3567(3) 0.2221(3) 0.055(2) Uani 1 1 d . .
H92 H 0.218693 0.350505 0.210430 0.082 Uiso 1 1 calc R U
H93 H 0.311685 0.377384 0.198934 0.082 Uiso 1 1 calc R U
H94 H 0.310454 0.324731 0.226264 0.082 Uiso 1 1 calc R U
C88 C 0.4149(6) 0.7631(3) 0.5584(3) 0.056(2) Uani 1 1 d . .
H95 H 0.412988 0.788530 0.583597 0.085 Uiso 1 1 calc R U
H96 H 0.435138 0.778413 0.528418 0.085 Uiso 1 1 calc R U
H97 H 0.355120 0.748963 0.553826 0.085 Uiso 1 1 calc R U
C89 C 0.2337(7) 0.3861(3) 0.4830(3) 0.062(3) Uani 1 1 d . .
H98 H 0.173658 0.378918 0.470874 0.094 Uiso 1 1 calc R U
H99 H 0.274815 0.359813 0.472522 0.094 Uiso 1 1 calc R U
H100 H 0.232353 0.387277 0.518039 0.094 Uiso 1 1 calc R U
C90 C 0.6942(6) 0.8231(4) 0.5445(3) 0.061(3) Uani 1 1 d . .
H101 H 0.680733 0.836718 0.576258 0.091 Uiso 1 1 calc R U
H102 H 0.708298 0.787418 0.547258 0.091 Uiso 1 1 calc R U
H103 H 0.745486 0.840917 0.530901 0.091 Uiso 1 1 calc R U
C91 C 0.9283(6) 0.7565(4) 0.2621(4) 0.065(3) Uani 1 1 d . .
H21 H 0.985915 0.770558 0.266445 0.077 Uiso 1 1 calc R U
C92 C 0.2993(7) 0.7441(3) 0.0234(3) 0.062(3) Uani 1 1 d . .
H22 H 0.276512 0.711091 0.026484 0.074 Uiso 1 1 calc R U
C93 C 0.8566(6) 0.3672(3) 0.3485(4) 0.067(3) Uani 1 1 d . .
H23 H 0.880533 0.334522 0.352544 0.081 Uiso 1 1 calc R U
C94 C 0.8197(7) 0.7170(4) 0.2126(4) 0.076(3) Uani 1 1 d . .
H24 H 0.802031 0.704511 0.182274 0.091 Uiso 1 1 calc R U
C95 C 0.9143(6) 0.4077(3) 0.3469(4) 0.057(2) Uani 1 1 d . .
C96 C 0.2332(6) 0.5538(3) 0.5164(4) 0.060(3) Uani 1 1 d . .
H104 H 0.192644 0.559494 0.543418 0.091 Uiso 1 1 calc R U
H105 H 0.268200 0.584116 0.510499 0.091 Uiso 1 1 calc R U
H106 H 0.198385 0.545481 0.487825 0.091 Uiso 1 1 calc R U
C97 C 0.7600(7) 0.7148(4) 0.2505(3) 0.063(3) Uani 1 1 d . .
H25 H 0.703392 0.699164 0.247001 0.075 Uiso 1 1 calc R U
C98 C 0.8696(6) 0.7556(3) 0.2996(3) 0.053(2) Uani 1 1 d . .
H26 H 0.887348 0.768497 0.329747 0.064 Uiso 1 1 calc R U
C99 C 0.4990(6) 0.9045(3) 0.4656(3) 0.057(2) Uani 1 1 d . .
H107 H 0.500192 0.940588 0.459136 0.085 Uiso 1 1 calc R U
H108 H 0.437513 0.892301 0.463583 0.085 Uiso 1 1 calc R U
H109 H 0.522536 0.898171 0.497768 0.085 Uiso 1 1 calc R U
C100 C 0.5799(7) 0.7443(3) 0.0799(3) 0.069(3) Uani 1 1 d . .
H27 H 0.600957 0.765578 0.055040 0.083 Uiso 1 1 calc R U
C101 C 0.2231(6) 0.3590(5) 0.3679(4) 0.081(3) Uani 1 1 d . .
H110 H 0.210392 0.330644 0.389045 0.121 Uiso 1 1 calc R U
H111 H 0.191506 0.388779 0.379555 0.121 Uiso 1 1 calc R U
H112 H 0.202954 0.351175 0.335394 0.121 Uiso 1 1 calc R U
C102 C 0.5759(9) 0.6743(4) 0.0198(3) 0.082(3) Uani 1 1 d . .
H113 H 0.560236 0.638652 0.019584 0.123 Uiso 1 1 calc R U
H114 H 0.537524 0.692331 -0.002761 0.123 Uiso 1 1 calc R U
H115 H 0.638433 0.678277 0.010282 0.123 Uiso 1 1 calc R U
C103 C 0.9702(7) 0.5882(5) 0.2839(4) 0.087(4) Uani 1 1 d . .
H116 H 0.943015 0.584920 0.252162 0.130 Uiso 1 1 calc R U
H117 H 1.010680 0.617014 0.284126 0.130 Uiso 1 1 calc R U
H118 H 1.003722 0.557713 0.291447 0.130 Uiso 1 1 calc R U
C104 C 0.1599(6) 0.8379(4) 0.3521(3) 0.067(3) Uani 1 1 d . .
H119 H 0.101334 0.851900 0.344139 0.101 Uiso 1 1 calc R U
H120 H 0.154408 0.801637 0.356854 0.101 Uiso 1 1 calc R U
H121 H 0.182112 0.853409 0.381562 0.101 Uiso 1 1 calc R U
C105 C 0.3020(8) 0.7676(3) -0.0211(3) 0.070(3) Uani 1 1 d . .
H28 H 0.280232 0.749913 -0.048236 0.084 Uiso 1 1 calc R U
C106 C 0.9044(7) 0.7370(4) 0.2179(4) 0.074(3) Uani 1 1 d . .
C108 C 0.3322(9) 0.8398(4) -0.0757(3) 0.088(4) Uani 1 1 d . .
H122 H 0.358338 0.873311 -0.073141 0.132 Uiso 1 1 calc R U
H123 H 0.366542 0.819861 -0.098649 0.132 Uiso 1 1 calc R U
H124 H 0.270265 0.842507 -0.086617 0.132 Uiso 1 1 calc R U
C109 C 0.0942(6) 0.6977(5) 0.3401(4) 0.083(3) Uani 1 1 d . .
H125 H 0.097573 0.703450 0.374718 0.125 Uiso 1 1 calc R U
H126 H 0.044617 0.717099 0.326733 0.125 Uiso 1 1 calc R U
H127 H 0.084318 0.661994 0.333985 0.125 Uiso 1 1 calc R U
C110 C 0.9722(7) 0.7367(6) 0.1757(4) 0.101(4) Uani 1 1 d . .
H128 H 1.028162 0.752294 0.186072 0.151 Uiso 1 1 calc R U
H129 H 0.983751 0.702069 0.165870 0.151 Uiso 1 1 calc R U
H130 H 0.947449 0.755482 0.148706 0.151 Uiso 1 1 calc R U
C111 C 1.0132(6) 0.4009(4) 0.3532(5) 0.094(4) Uani 1 1 d . .
H131 H 1.042968 0.433502 0.350966 0.141 Uiso 1 1 calc R U
H132 H 1.025096 0.386124 0.384690 0.141 Uiso 1 1 calc R U
H133 H 1.036106 0.378665 0.328177 0.141 Uiso 1 1 calc R U
O40 O 0.3245(4) 0.79197(19) 0.44166(18) 0.0489(14) Uani 1 1 d . .
O41 O 0.5204(4) 0.62781(19) 0.27468(18) 0.0500(14) Uani 1 1 d . .
O42 O 0.5248(4) 0.58912(18) 0.36764(17) 0.0427(13) Uani 1 1 d . .
O43 O 0.3771(4) 0.61014(19) 0.41809(19) 0.0476(14) Uani 1 1 d . .
O44 O 0.3454(4) 0.7065(2) 0.3852(2) 0.0634(17) Uani 1 1 d . .

loop_
_atom_site_aniso_label
_atom_site_aniso_U_11
_atom_site_aniso_U_22
_atom_site_aniso_U_33
_atom_site_aniso_U_23
_atom_site_aniso_U_13
_atom_site_aniso_U_12
O1 0.021(3) 0.040(3) 0.033(3) -0.002(2) -0.002(2) 0.000(2)
O2 0.038(3) 0.031(3) 0.031(3) 0.001(2) 0.001(2) 0.000(2)
O3 0.030(3) 0.036(3) 0.028(3) 0.001(2) -0.002(2) 0.003(2)
O4 0.040(3) 0.030(3) 0.037(3) 0.004(2) -0.002(2) 0.002(2)
O5 0.029(3) 0.023(2) 0.042(3) 0.004(2) -0.001(2) 0.001(2)
O6 0.033(3) 0.032(3) 0.042(3) 0.001(2) -0.001(2) 0.003(2)
O39 0.036(3) 0.036(3) 0.038(3) 0.007(2) 0.001(2) -0.002(2)
O7 0.033(3) 0.032(3) 0.040(3) -0.005(2) -0.001(2) 0.002(2)
O8 0.051(3) 0.038(3) 0.036(3) -0.005(2) -0.001(3) 0.000(3)
O9 0.028(3) 0.028(3) 0.049(3) -0.004(2) 0.002(2) 0.001(2)
O10 0.033(3) 0.039(3) 0.039(3) 0.004(2) -0.002(2) -0.010(2)
O11 0.036(3) 0.035(3) 0.051(3) -0.001(2) -0.001(3) 0.004(2)
O12 0.037(3) 0.036(3) 0.035(3) 0.000(2) 0.000(2) 0.004(2)
O13 0.045(3) 0.030(3) 0.034(3) 0.000(2) 0.001(2) -0.004(2)
O14 0.025(3) 0.040(3) 0.050(3) 0.004(2) 0.002(2) -0.004(2)
O15 0.033(3) 0.032(3) 0.031(3) -0.002(2) 0.005(2) -0.008(2)
O16 0.032(3) 0.042(3) 0.042(3) -0.002(3) -0.004(2) -0.002(2)
O17 0.049(3) 0.034(3) 0.034(3) -0.001(2) 0.007(2) 0.004(2)
O18 0.035(3) 0.043(3) 0.041(3) 0.003(2) -0.013(2) -0.002(3)
O19 0.037(3) 0.044(3) 0.031(3) 0.004(2) 0.007(2) 0.002(2)
O20 0.041(3) 0.038(3) 0.046(3) 0.003(3) 0.014(3) -0.003(2)
O21 0.028(3) 0.046(3) 0.041(3) -0.003(2) -0.005(2) -0.002(2)
O22 0.036(3) 0.058(3) 0.045(3) -0.008(3) 0.012(3) -0.006(3)
O23 0.036(3) 0.039(3) 0.038(3) 0.001(3) 0.000(3) 0.005(2)
O24 0.051(4) 0.054(3) 0.038(3) -0.012(3) -0.010(3) 0.003(3)
O25 0.034(3) 0.035(3) 0.058(3) -0.013(3) 0.004(3) -0.002(2)
O26 0.052(4) 0.033(3) 0.043(3) -0.006(2) -0.007(3) 0.006(3)
O27 0.044(3) 0.031(3) 0.055(3) -0.005(3) -0.004(3) 0.000(2)
O37 0.038(3) 0.041(3) 0.046(3) 0.000(3) 0.002(3) -0.007(2)
N12 0.033(4) 0.039(3) 0.039(4) -0.003(3) -0.006(3) 0.002(3)
O29 0.027(3) 0.051(3) 0.057(3) -0.001(3) 0.009(3) 0.006(3)
O38 0.043(3) 0.044(3) 0.052(3) -0.002(3) 0.014(3) 0.001(3)
N10 0.023(4) 0.037(3) 0.040(4) -0.008(3) -0.006(3) 0.001(3)
O32 0.052(4) 0.059(4) 0.035(3) 0.003(3) -0.004(3) 0.006(3)
O33 0.031(3) 0.049(3) 0.054(3) -0.006(3) -0.008(3) 0.004(3)
N11 0.030(4) 0.039(4) 0.039(4) -0.005(3) 0.006(3) 0.000(3)
N9 0.029(4) 0.042(4) 0.044(4) -0.008(3) 0.003(3) -0.004(3)
O35 0.041(4) 0.045(3) 0.053(3) -0.002(3) 0.011(3) -0.013(3)
N8 0.041(4) 0.033(3) 0.035(4) 0.000(3) -0.002(3) 0.003(3)
N6 0.046(5) 0.041(4) 0.041(4) -0.003(3) 0.006(3) 0.007(3)
O36 0.079(4) 0.043(3) 0.048(3) 0.006(3) -0.015(3) -0.016(3)
N7 0.044(4) 0.046(4) 0.036(4) -0.002(3) -0.006(3) -0.009(3)
C6 0.024(4) 0.033(4) 0.023(4) -0.001(3) 0.001(3) 0.001(3)
C7 0.045(6) 0.019(4) 0.043(5) 0.005(3) 0.004(4) 0.007(4)
C8 0.016(4) 0.040(4) 0.038(4) 0.000(3) -0.004(3) 0.004(3)
C9 0.032(5) 0.036(4) 0.051(5) -0.008(4) -0.005(4) 0.000(4)
C10 0.038(5) 0.023(4) 0.049(5) -0.002(4) 0.001(4) 0.005(3)
C11 0.041(5) 0.033(4) 0.032(4) 0.009(3) -0.006(4) -0.010(3)
C12 0.039(5) 0.031(4) 0.034(4) -0.006(3) 0.001(4) -0.002(3)
C13 0.031(5) 0.030(4) 0.039(5) 0.002(4) -0.003(4) 0.006(3)
C14 0.026(4) 0.032(4) 0.036(4) 0.000(4) 0.000(4) -0.006(4)
C15 0.032(5) 0.034(4) 0.042(5) 0.000(4) -0.002(4) -0.006(3)
C16 0.027(4) 0.034(4) 0.033(4) 0.000(4) -0.003(3) -0.003(4)
C17 0.040(5) 0.032(4) 0.029(4) 0.000(3) 0.004(4) 0.006(3)
C18 0.025(4) 0.029(4) 0.046(5) -0.007(3) -0.002(4) 0.001(3)
C19 0.036(5) 0.023(4) 0.036(4) 0.006(3) 0.004(3) 0.003(3)
C20 0.027(4) 0.020(4) 0.045(5) 0.004(3) 0.006(4) -0.001(3)
C21 0.016(4) 0.037(4) 0.037(4) 0.006(4) -0.001(3) 0.005(3)
C22 0.026(4) 0.027(4) 0.031(4) -0.002(3) 0.001(3) 0.011(3)
C23 0.030(5) 0.039(4) 0.038(4) 0.003(4) 0.000(4) -0.003(4)
C24 0.032(4) 0.035(4) 0.035(4) -0.003(3) 0.002(3) -0.003(3)
C25 0.029(4) 0.031(4) 0.045(5) -0.003(3) -0.008(3) 0.004(3)
C26 0.041(5) 0.033(4) 0.033(4) -0.005(3) 0.003(4) -0.004(4)
C27 0.028(5) 0.037(4) 0.043(5) -0.001(3) 0.012(4) 0.005(4)
C28 0.050(5) 0.042(5) 0.035(5) 0.003(4) 0.000(4) -0.001(4)
C29 0.026(5) 0.028(4) 0.059(5) -0.001(4) 0.003(4) -0.004(3)
C30 0.026(5) 0.033(4) 0.050(5) -0.005(4) -0.003(4) 0.004(3)
C31 0.020(4) 0.029(4) 0.043(5) -0.004(3) -0.007(3) 0.004(3)
C32 0.025(5) 0.039(4) 0.046(5) -0.004(4) 0.003(4) -0.007(3)
C33 0.032(5) 0.047(5) 0.034(4) 0.006(4) 0.005(4) 0.004(4)
C34 0.038(5) 0.029(4) 0.036(4) -0.003(3) -0.004(4) -0.001(3)
C35 0.031(4) 0.043(4) 0.027(4) -0.003(3) -0.001(3) -0.003(3)
C36 0.026(4) 0.031(4) 0.044(4) 0.007(4) 0.006(4) -0.004(3)
C37 0.040(5) 0.034(4) 0.036(4) -0.005(3) -0.005(4) 0.001(4)
C38 0.034(5) 0.033(4) 0.048(5) -0.004(4) 0.002(4) -0.001(4)
C39 0.023(4) 0.032(4) 0.049(5) -0.004(4) 0.002(4) 0.002(3)
C40 0.025(4) 0.031(4) 0.044(5) -0.002(3) 0.001(3) 0.002(3)
C41 0.034(5) 0.038(4) 0.028(4) 0.008(3) -0.001(3) -0.002(3)
C42 0.029(4) 0.039(4) 0.035(4) -0.001(3) -0.002(3) -0.001(3)
C43 0.027(4) 0.048(5) 0.031(4) -0.005(4) 0.001(3) -0.001(4)
C44 0.029(4) 0.027(4) 0.034(4) 0.002(3) -0.004(3) 0.003(3)
C45 0.029(4) 0.045(4) 0.030(4) 0.003(4) 0.000(3) -0.008(4)
C46 0.034(5) 0.033(4) 0.035(4) 0.008(3) -0.003(4) -0.002(3)
C47 0.031(5) 0.049(5) 0.032(4) -0.002(4) 0.004(4) 0.008(4)
C48 0.040(5) 0.027(4) 0.049(5) 0.002(4) -0.006(4) -0.006(4)
C49 0.031(4) 0.032(4) 0.043(5) 0.002(3) -0.001(4) -0.004(3)
C50 0.027(5) 0.055(5) 0.045(5) -0.004(4) -0.004(4) -0.001(4)
C51 0.037(5) 0.035(4) 0.038(4) 0.002(4) -0.002(4) -0.002(3)
C52 0.040(5) 0.022(4) 0.042(5) 0.003(3) 0.005(4) -0.003(3)
C53 0.033(5) 0.037(4) 0.057(5) -0.002(4) 0.001(4) 0.001(4)
C54 0.048(5) 0.032(4) 0.044(5) -0.006(4) 0.003(4) 0.009(4)
C55 0.043(5) 0.035(4) 0.039(5) 0.005(4) 0.011(4) -0.001(4)
C56 0.034(5) 0.057(5) 0.055(5) 0.004(4) -0.003(4) -0.006(4)
C57 0.033(5) 0.054(5) 0.038(5) 0.001(4) 0.003(4) 0.005(4)
C58 0.030(5) 0.045(5) 0.049(5) 0.002(4) 0.002(4) 0.003(4)
C59 0.040(5) 0.040(5) 0.053(5) -0.005(4) 0.009(4) -0.013(4)
C60 0.039(6) 0.044(5) 0.056(5) 0.000(4) -0.007(4) 0.010(4)
C61 0.037(5) 0.036(4) 0.038(4) -0.002(4) 0.000(4) -0.004(4)
C62 0.055(6) 0.047(5) 0.043(5) -0.013(4) 0.013(5) -0.005(4)
C63 0.040(6) 0.049(5) 0.052(5) -0.004(4) 0.008(4) -0.003(4)
C64 0.040(5) 0.037(4) 0.060(6) -0.004(4) -0.009(5) -0.002(4)
C65 0.048(6) 0.041(5) 0.051(5) 0.009(4) 0.002(4) 0.015(4)
C66 0.027(5) 0.078(6) 0.045(5) 0.005(4) -0.001(4) 0.001(4)
C67 0.023(4) 0.050(5) 0.065(6) 0.009(4) 0.000(4) -0.007(4)
C68 0.052(6) 0.052(5) 0.047(5) 0.008(4) -0.023(4) -0.006(4)
C69 0.030(5) 0.073(6) 0.054(5) 0.009(5) 0.004(4) -0.010(5)
C70 0.023(5) 0.057(6) 0.086(7) -0.005(5) -0.001(4) -0.004(4)
C71 0.068(6) 0.036(5) 0.052(5) -0.006(4) 0.013(5) 0.011(4)
C72 0.012(4) 0.066(6) 0.083(7) -0.012(5) -0.001(4) -0.010(4)
C73 0.037(6) 0.068(6) 0.055(6) -0.020(5) 0.015(4) -0.007(4)
C74 0.058(6) 0.038(5) 0.048(5) 0.003(4) -0.001(5) -0.002(4)
C75 0.073(7) 0.051(5) 0.046(5) 0.010(4) -0.007(5) -0.022(5)
C76 0.025(5) 0.066(6) 0.036(4) 0.000(4) 0.000(4) -0.006(4)
C77 0.065(6) 0.050(5) 0.055(6) 0.005(5) 0.015(5) -0.005(5)
C78 0.095(8) 0.048(5) 0.045(6) 0.001(5) -0.001(5) 0.001(5)
C79 0.066(6) 0.040(5) 0.057(6) -0.007(4) 0.023(5) -0.003(4)
C80 0.099(8) 0.045(5) 0.040(5) -0.007(4) 0.014(5) -0.002(5)
C81 0.040(6) 0.070(6) 0.069(6) 0.008(5) -0.009(5) 0.004(5)
C82 0.034(5) 0.088(7) 0.053(5) -0.003(5) 0.010(4) 0.001(5)
C83 0.027(5) 0.058(5) 0.067(6) -0.007(5) 0.003(4) -0.015(4)
C84 0.041(6) 0.079(6) 0.045(5) -0.003(5) 0.004(4) -0.008(5)
C85 0.071(7) 0.032(4) 0.057(6) -0.005(4) 0.008(5) 0.000(4)
C86 0.087(8) 0.045(5) 0.050(6) 0.010(5) -0.005(5) -0.012(5)
C87 0.041(5) 0.069(6) 0.054(5) -0.010(5) -0.008(4) -0.005(4)
C88 0.057(6) 0.051(5) 0.061(6) 0.002(4) 0.011(5) 0.017(5)
C89 0.074(7) 0.047(5) 0.066(6) -0.001(5) 0.012(5) -0.013(5)
C90 0.067(7) 0.064(6) 0.050(5) -0.003(5) -0.021(5) -0.004(5)
C91 0.044(6) 0.077(7) 0.073(7) 0.014(6) 0.001(5) 0.007(5)
C92 0.089(8) 0.050(5) 0.046(6) -0.001(5) -0.009(5) -0.022(5)
C93 0.030(6) 0.045(5) 0.127(9) 0.008(6) -0.002(5) 0.010(4)
C94 0.055(7) 0.113(9) 0.061(7) -0.014(6) 0.013(6) 0.001(6)
C95 0.034(5) 0.052(6) 0.084(7) -0.008(5) -0.005(5) 0.006(4)
C96 0.049(6) 0.051(5) 0.081(7) -0.013(5) 0.012(5) 0.007(5)
C97 0.054(6) 0.077(6) 0.056(6) -0.011(5) 0.016(5) 0.005(5)
C98 0.045(6) 0.059(5) 0.056(6) 0.002(4) 0.004(5) 0.004(5)
C99 0.057(6) 0.052(5) 0.062(6) -0.020(5) -0.010(5) 0.013(4)
C100 0.107(9) 0.048(6) 0.054(6) -0.002(5) 0.032(6) -0.006(5)
C101 0.040(6) 0.122(9) 0.080(7) 0.011(6) -0.001(5) -0.035(6)
C102 0.133(10) 0.072(7) 0.042(6) -0.010(5) 0.019(6) 0.006(7)
C103 0.051(6) 0.124(9) 0.085(8) -0.038(7) 0.027(6) -0.018(6)
C104 0.046(6) 0.093(7) 0.062(6) -0.016(5) 0.010(5) -0.001(5)
C105 0.103(9) 0.055(6) 0.053(6) -0.001(5) -0.010(6) -0.017(6)
C106 0.051(7) 0.106(8) 0.065(7) 0.007(6) 0.018(5) 0.007(6)
C108 0.141(11) 0.071(7) 0.052(6) 0.016(5) 0.011(7) -0.007(7)
C109 0.039(6) 0.135(10) 0.075(7) 0.010(7) 0.016(5) 0.002(6)
C110 0.052(7) 0.187(14) 0.064(7) -0.001(8) 0.029(6) 0.000(8)
C111 0.041(7) 0.088(8) 0.153(11) -0.011(8) -0.020(7) 0.010(6)
O40 0.059(4) 0.041(3) 0.047(3) 0.001(3) 0.010(3) -0.006(3)
O41 0.056(4) 0.049(3) 0.044(3) -0.006(3) -0.004(3) -0.002(3)
O42 0.052(4) 0.036(3) 0.040(3) -0.001(2) -0.001(3) -0.003(3)
O43 0.048(4) 0.045(3) 0.050(3) 0.002(3) 0.004(3) 0.009(3)
O44 0.074(5) 0.042(3) 0.074(4) 0.003(3) 0.020(3) 0.007(3)

loop_
_atom_type_symbol
_atom_type_description
_atom_type_scat_dispersion_real
_atom_type_scat_dispersion_imag
_atom_type_scat_source
C C 0.0033 0.0016 'International Tables Vol C Tables 4.2.6.8 and 6.1.1.4'
H H 0.0000 0.0000 'International Tables Vol C Tables 4.2.6.8 and 6.1.1.4'
N N 0.0061 0.0033 'International Tables Vol C Tables 4.2.6.8 and 6.1.1.4'
O O 0.0106 0.0060 'International Tables Vol C Tables 4.2.6.8 and 6.1.1.4'

loop_
_geom_angle_atom_site_label_1
_geom_angle_atom_site_label_2
_geom_angle_atom_site_label_3
_geom_angle
C8 O1 C6 115.2(5)
C46 O2 C22 116.8(5)
C8 O3 C35 116.2(5)
C46 O4 C51 114.6(5)
C20 O5 C15 117.0(5)
C45 O6 C42 115.0(5)
C45 O39 C34 117.0(5)
C26 O7 C40 120.8(5)
C88 O8 C12 115.4(6)
C30 O9 C52 119.1(5)
C67 O10 C44 113.8(5)
C30 O11 C25 112.9(5)
C23 O12 C11 114.4(5)
C23 O13 C41 115.3(5)
C101 O14 C21 116.3(6)
C15 O15 C19 110.7(5)
C71 O17 C17 115.5(5)
C37 O18 C68 113.0(6)
C26 O19 C24 112.2(5)
C61 O20 C77 113.8(6)
C31 O21 C87 113.5(6)
C109 O22 C39 115.8(7)
C43 O24 C90 112.1(6)
C18 O27 C99 115.5(6)
C49 O37 C74 112.3(6)
C10 N12 C38 128.4(7)
C10 N12 H64 115.8
C38 N12 H64 115.8
C27 O29 C104 116.2(6)
C96 O38 C55 114.0(6)
C14 N10 C9 127.3(6)
C14 N10 H65 116.4
C9 N10 H65 116.4
C13 N11 C29 129.6(7)
C13 N11 H66 115.2
C29 N11 H66 115.2
C36 N9 C32 122.8(6)
C36 N9 H67 118.6
C32 N9 H67 118.6
C33 O35 C89 111.7(7)
C16 N8 C47 124.1(6)
C16 N8 H68 118.0
C47 N8 H68 118.0
C7 N6 C65 130.6(7)
C7 N6 H69 114.7
C65 N6 H69 114.7
C48 N7 C28 127.9(7)
C48 N7 H70 116.1
C28 N7 H70 116.1
O1 C6 C14 105.5(5)
O1 C6 C22 110.8(5)
C14 C6 C22 111.1(6)
O1 C6 H29 109.8
C14 C6 H29 109.8
C22 C6 H29 109.8
O26 C7 N6 126.4(8)
O26 C7 C42 119.5(7)
N6 C7 C42 114.1(7)
O3 C8 O1 111.8(5)
O3 C8 C31 110.0(5)
O1 C8 C31 108.3(5)
O3 C8 H30 108.9
O1 C8 H30 108.9
C31 C8 H30 108.9
C53 C9 C70 119.5(7)
C53 C9 N10 122.7(7)
C70 C9 N10 117.6(7)
O32 C10 N12 124.5(7)
O32 C10 C51 120.1(7)
N12 C10 C51 115.4(7)
O12 C11 C13 105.0(6)
O12 C11 C34 107.2(6)
C13 C11 C34 114.9(6)
O12 C11 H31 109.9
C13 C11 H31 109.9
C34 C11 H31 109.9
O8 C12 C34 109.6(6)
O8 C12 C61 105.8(5)
C34 C12 C61 112.8(6)
O8 C12 H32 109.5
C34 C12 H32 109.5
C61 C12 H32 109.5
O33 C13 N11 123.3(7)
O33 C13 C11 122.0(7)
N11 C13 C11 114.7(7)
O16 C14 N10 123.1(6)
O16 C14 C6 121.3(6)
N10 C14 C6 115.6(6)
O5 C15 O15 111.6(6)
O5 C15 C17 109.1(6)
O15 C15 C17 107.7(6)
O5 C15 H33 109.4
O15 C15 H33 109.4
C17 C15 H33 109.4
O23 C16 N8 123.7(7)
O23 C16 C19 122.1(6)
N8 C16 C19 114.0(6)
O17 C17 C27 107.9(6)
O17 C17 C15 109.4(6)
C27 C17 C15 112.2(6)
O17 C17 H34 109.1
C27 C17 H34 109.1
C15 C17 H34 109.1
O27 C18 C43 112.3(6)
O27 C18 C20 105.6(6)
C43 C18 C20 111.5(6)
O27 C18 H35 109.1
C43 C18 H35 109.1
C20 C18 H35 109.1
O15 C19 C52 112.7(5)
O15 C19 C16 106.9(5)
C52 C19 C16 109.1(6)
O15 C19 H36 109.4
C52 C19 H36 109.4
C16 C19 H36 109.4
O5 C20 C18 108.4(5)
O5 C20 C42 108.4(5)
C18 C20 C42 112.8(6)
O5 C20 H37 109.1
C18 C20 H37 109.1
C42 C20 H37 109.1
O14 C21 C22 104.7(5)
O14 C21 C31 111.4(5)
C22 C21 C31 111.7(6)
O14 C21 H38 109.7
C22 C21 H38 109.7
C31 C21 H38 109.7
O2 C22 C21 109.4(5)
O2 C22 C6 106.4(5)
C21 C22 C6 114.0(5)
O2 C22 H39 108.9
C21 C22 H39 108.9
C6 C22 H39 108.9
O13 C23 O12 112.1(6)
O13 C23 C61 110.9(6)
O12 C23 C61 111.4(6)
O13 C23 H40 107.4
O12 C23 H40 107.4
C61 C23 H40 107.4
O19 C24 C35 110.3(6)
O19 C24 C36 102.7(5)
C35 C24 C36 112.0(6)
O19 C24 H41 110.5
C35 C24 H41 110.5
C36 C24 H41 110.5
O11 C25 C40 111.3(6)
O11 C25 C48 103.9(6)
C40 C25 C48 115.5(6)
O11 C25 H42 108.6
C40 C25 H42 108.6
C48 C25 H42 108.6
O7 C26 O19 103.9(6)
O7 C26 C37 114.4(6)
O19 C26 C37 108.0(6)
O7 C26 H43 110.1
O19 C26 H43 110.1
C37 C26 H43 110.1
O29 C27 C17 112.9(6)
O29 C27 C52 106.7(6)
C17 C27 C52 111.4(6)
O29 C27 H44 108.6
C17 C27 H44 108.6
C52 C27 H44 108.6
C75 C28 C92 119.2(7)
C75 C28 N7 117.3(7)
C92 C28 N7 123.5(7)
C63 C29 C57 119.0(7)
C63 C29 N11 122.5(7)
C57 C29 N11 118.5(7)
O9 C30 O11 111.1(6)
O9 C30 C39 105.7(6)
O11 C30 C39 110.2(6)
O9 C30 H45 109.9
O11 C30 H45 109.9
C39 C30 H45 109.9
O21 C31 C21 107.8(5)
O21 C31 C8 112.2(6)
C21 C31 C8 111.0(6)
O21 C31 H46 108.6
C21 C31 H46 108.6
C8 C31 H46 108.6
C56 C32 C59 119.2(7)
C56 C32 N9 121.0(7)
C59 C32 N9 119.7(7)
O35 C33 C46 113.9(6)
O35 C33 C55 109.3(6)
C46 C33 C55 109.7(6)
O35 C33 H47 107.9
C46 C33 H47 107.9
C55 C33 H47 107.9
O39 C34 C12 104.8(6)
O39 C34 C11 112.8(6)
C12 C34 C11 110.5(6)
O39 C34 H48 109.5
C12 C34 H48 109.5
C11 C34 H48 109.5
O3 C35 C24 109.8(6)
O3 C35 C44 107.1(5)
C24 C35 C44 111.7(6)
O3 C35 H49 109.4
C24 C35 H49 109.4
C44 C35 H49 109.4
O25 C36 N9 124.4(7)
O25 C36 C24 121.3(6)
N9 C36 C24 114.3(6)
O18 C37 C44 105.9(6)
O18 C37 C26 112.5(6)
C44 C37 C26 112.3(6)
O18 C37 H50 108.6
C44 C37 H50 108.6
C26 C37 H50 108.6
C66 C38 C58 119.0(7)
C66 C38 N12 117.5(7)
C58 C38 N12 123.5(7)
O22 C39 C49 110.9(6)
O22 C39 C30 109.5(6)
C49 C39 C30 109.0(6)
O22 C39 H51 109.1
C49 C39 H51 109.1
C30 C39 H51 109.1
O7 C40 C25 108.8(6)
O7 C40 C49 104.1(5)
C25 C40 C49 109.4(6)
O7 C40 H52 111.4
C25 C40 H52 111.4
C49 C40 H52 111.4
O13 C41 C55 107.3(6)
O13 C41 C51 110.9(6)
C55 C41 C51 113.7(6)
O13 C41 H53 108.2
C55 C41 H53 108.2
C51 C41 H53 108.2
O6 C42 C20 111.7(6)
O6 C42 C7 104.5(6)
C20 C42 C7 111.1(6)
O6 C42 H54 109.8
C20 C42 H54 109.8
C7 C42 H54 109.8
O24 C43 C18 107.9(6)
O24 C43 C45 112.8(6)
C18 C43 C45 111.1(6)
O24 C43 H55 108.3
C18 C43 H55 108.3
C45 C43 H55 108.3
O10 C44 C37 109.7(6)
O10 C44 C35 107.9(5)
C37 C44 C35 110.1(6)
O10 C44 H56 109.7
C37 C44 H56 109.7
C35 C44 H56 109.7
O39 C45 O6 111.3(6)
O39 C45 C43 108.9(6)
O6 C45 C43 107.0(6)
O39 C45 H57 109.9
O6 C45 H57 109.9
C43 C45 H57 109.9
O2 C46 O4 110.7(5)
O2 C46 C33 109.8(6)
O4 C46 C33 110.2(6)
O2 C46 H58 108.7
O4 C46 H58 108.7
C33 C46 H58 108.7
C54 C47 C79 119.8(7)
C54 C47 N8 118.8(7)
C79 C47 N8 121.3(7)
O36 C48 N7 125.4(7)
O36 C48 C25 121.1(7)
N7 C48 C25 113.4(7)
O37 C49 C39 110.3(6)
O37 C49 C40 109.0(5)
C39 C49 C40 109.5(6)
O37 C49 H59 109.3
C39 C49 H59 109.3
C40 C49 H59 109.3
C76 C50 C59 121.7(8)
C76 C50 H1 119.1
C59 C50 H1 119.1
O4 C51 C10 100.6(5)
O4 C51 C41 111.8(6)
C10 C51 C41 111.9(6)
O4 C51 H60 110.7
C10 C51 H60 110.7
C41 C51 H60 110.7
O9 C52 C19 104.3(5)
O9 C52 C27 109.1(6)
C19 C52 C27 113.3(6)
O9 C52 H61 110.0
C19 C52 H61 110.0
C27 C52 H61 110.0
C9 C53 C83 120.1(7)
C9 C53 H2 119.9
C83 C53 H2 119.9
C47 C54 C85 118.1(7)
C47 C54 H3 120.9
C85 C54 H3 120.9
O38 C55 C41 108.0(6)
O38 C55 C33 107.5(6)
C41 C55 C33 109.7(6)
O38 C55 H62 110.5
C41 C55 H62 110.5
C33 C55 H62 110.5
C32 C56 C69 120.0(8)
C32 C56 H4 120.0
C69 C56 H4 120.0
C62 C57 C29 120.1(8)
C62 C57 H5 119.9
C29 C57 H5 119.9
C60 C58 C38 119.8(8)
C60 C58 H6 120.1
C38 C58 H6 120.1
C50 C59 C32 119.4(7)
C50 C59 H7 120.3
C32 C59 H7 120.3
C58 C60 C64 122.1(8)
C58 C60 H8 119.0
C64 C60 H8 119.0
O20 C61 C12 106.6(6)
O20 C61 C23 114.1(6)
C12 C61 C23 114.1(6)
O20 C61 H63 107.2
C12 C61 H63 107.2
C23 C61 H63 107.2
C57 C62 C73 122.3(8)
C57 C62 H9 118.9
C73 C62 H9 118.9
C72 C63 C29 119.4(8)
C72 C63 H10 120.3
C29 C63 H10 120.3
C84 C64 C60 116.3(7)
C84 C64 C81 123.7(8)
C60 C64 C81 120.0(8)
C98 C65 C97 120.2(8)
C98 C65 N6 118.6(8)
C97 C65 N6 121.2(8)
C38 C66 C84 120.8(8)
C38 C66 H11 119.6
C84 C66 H11 119.6
O10 C67 H71 109.5
O10 C67 H72 109.5
H71 C67 H72 109.5
O10 C67 H73 109.5
H71 C67 H73 109.5
H72 C67 H73 109.5
O18 C68 H74 109.5
O18 C68 H75 109.5
H74 C68 H75 109.5
O18 C68 H76 109.5
H74 C68 H76 109.5
H75 C68 H76 109.5
C76 C69 C56 121.0(8)
C76 C69 H12 119.5
C56 C69 H12 119.5
C93 C70 C9 119.3(8)
C93 C70 H13 120.4
C9 C70 H13 120.4
O17 C71 H77 109.5
O17 C71 H78 109.5
H77 C71 H78 109.5
O17 C71 H79 109.5
H77 C71 H79 109.5
H78 C71 H79 109.5
C63 C72 C73 123.1(8)
C63 C72 H14 118.4
C73 C72 H14 118.4
C72 C73 C62 116.0(7)
C72 C73 C103 124.7(9)
C62 C73 C103 119.3(8)
O37 C74 H80 109.5
O37 C74 H81 109.5
H80 C74 H81 109.5
O37 C74 H82 109.5
H80 C74 H82 109.5
H81 C74 H82 109.5
C28 C75 C86 120.6(8)
C28 C75 H15 119.7
C86 C75 H15 119.7
C50 C76 C69 118.7(7)
C50 C76 C82 120.9(8)
C69 C76 C82 120.4(7)
O20 C77 H83 109.5
O20 C77 H84 109.5
H83 C77 H84 109.5
O20 C77 H85 109.5
H83 C77 H85 109.5
H84 C77 H85 109.5
C105 C78 C86 118.0(8)
C105 C78 C108 121.3(9)
C86 C78 C108 120.7(8)
C100 C79 C47 119.7(8)
C100 C79 H16 120.2
C47 C79 H16 120.2
C100 C80 C85 117.3(8)
C100 C80 C102 121.3(8)
C85 C80 C102 121.3(8)
C64 C81 H86 109.5
C64 C81 H87 109.5
H86 C81 H87 109.5
C64 C81 H88 109.5
H86 C81 H88 109.5
H87 C81 H88 109.5
C76 C82 H89 109.5
C76 C82 H90 109.5
H89 C82 H90 109.5
C76 C82 H91 109.5
H89 C82 H91 109.5
H90 C82 H91 109.5
C53 C83 C95 121.9(8)
C53 C83 H17 119.0
C95 C83 H17 119.0
C64 C84 C66 122.0(8)
C64 C84 H18 119.0
C66 C84 H18 119.0
C80 C85 C54 123.1(7)
C80 C85 H19 118.4
C54 C85 H19 118.4
C78 C86 C75 120.5(8)
C78 C86 H20 119.7
C75 C86 H20 119.7
O21 C87 H92 109.5
O21 C87 H93 109.5
H92 C87 H93 109.5
O21 C87 H94 109.5
H92 C87 H94 109.5
H93 C87 H94 109.5
O8 C88 H95 109.5
O8 C88 H96 109.5
H95 C88 H96 109.5
O8 C88 H97 109.5
H95 C88 H97 109.5
H96 C88 H97 109.5
O35 C89 H98 109.5
O35 C89 H99 109.5
H98 C89 H99 109.5
O35 C89 H100 109.5
H98 C89 H100 109.5
H99 C89 H100 109.5
O24 C90 H101 109.5
O24 C90 H102 109.5
H101 C90 H102 109.5
O24 C90 H103 109.5
H101 C90 H103 109.5
H102 C90 H103 109.5
C98 C91 C106 120.6(9)
C98 C91 H21 119.7
C106 C91 H21 119.7
C28 C92 C105 118.8(8)
C28 C92 H22 120.6
C105 C92 H22 120.6
C70 C93 C95 121.8(8)
C70 C93 H23 119.1
C95 C93 H23 119.1
C106 C94 C97 121.9(10)
C106 C94 H24 119.1
C97 C94 H24 119.1
C93 C95 C83 117.3(8)
C93 C95 C111 121.1(8)
C83 C95 C111 121.6(8)
O38 C96 H104 109.5
O38 C96 H105 109.5
H104 C96 H105 109.5
O38 C96 H106 109.5
H104 C96 H106 109.5
H105 C96 H106 109.5
C94 C97 C65 117.9(9)
C94 C97 H25 121.1
C65 C97 H25 121.1
C65 C98 C91 121.0(9)
C65 C98 H26 119.5
C91 C98 H26 119.5
O27 C99 H107 109.5
O27 C99 H108 109.5
H107 C99 H108 109.5
O27 C99 H109 109.5
H107 C99 H109 109.5
H108 C99 H109 109.5
C80 C100 C79 121.8(9)
C80 C100 H27 119.1
C79 C100 H27 119.1
O14 C101 H110 109.5
O14 C101 H111 109.5
H110 C101 H111 109.5
O14 C101 H112 109.5
H110 C101 H112 109.5
H111 C101 H112 109.5
C80 C102 H113 109.5
C80 C102 H114 109.5
H113 C102 H114 109.5
C80 C102 H115 109.5
H113 C102 H115 109.5
H114 C102 H115 109.5
C73 C103 H116 109.5
C73 C103 H117 109.5
H116 C103 H117 109.5
C73 C103 H118 109.5
H116 C103 H118 109.5
H117 C103 H118 109.5
O29 C104 H119 109.5
O29 C104 H120 109.5
H119 C104 H120 109.5
O29 C104 H121 109.5
H119 C104 H121 109.5
H120 C104 H121 109.5
C78 C105 C92 122.8(9)
C78 C105 H28 118.6
C92 C105 H28 118.6
C94 C106 C91 118.3(9)
C94 C106 C110 121.1(10)
C91 C106 C110 120.6(10)
C78 C108 H122 109.5
C78 C108 H123 109.5
H122 C108 H123 109.5
C78 C108 H124 109.5
H122 C108 H124 109.5
H123 C108 H124 109.5
O22 C109 H125 109.5
O22 C109 H126 109.5
H125 C109 H126 109.5
O22 C109 H127 109.5
H125 C109 H127 109.5
H126 C109 H127 109.5
C106 C110 H128 109.5
C106 C110 H129 109.5
H128 C110 H129 109.5
C106 C110 H130 109.5
H128 C110 H130 109.5
H129 C110 H130 109.5
C95 C111 H131 109.5
C95 C111 H132 109.5
H131 C111 H132 109.5
C95 C111 H133 109.5
H131 C111 H133 109.5
H132 C111 H133 109.5

loop_
_geom_bond_atom_site_label_1
_geom_bond_atom_site_label_2
_geom_bond_distance
O1 C8 1.426(8)
O1 C6 1.427(8)
O2 C46 1.405(8)
O2 C22 1.445(8)
O3 C8 1.397(8)
O3 C35 1.451(8)
O4 C46 1.409(9)
O4 C51 1.438(8)
O5 C20 1.411(8)
O5 C15 1.411(8)
O6 C45 1.425(8)
O6 C42 1.449(8)
O39 C45 1.392(8)
O39 C34 1.447(8)
O7 C26 1.414(8)
O7 C40 1.445(8)
O8 C88 1.405(9)
O8 C12 1.432(8)
O9 C30 1.396(8)
O9 C52 1.437(8)
O10 C67 1.410(9)
O10 C44 1.430(8)
O11 C30 1.413(9)
O11 C25 1.447(8)
O12 C23 1.410(9)
O12 C11 1.454(8)
O13 C23 1.394(9)
O13 C41 1.465(8)
O14 C101 1.422(10)
O14 C21 1.436(8)
O15 C15 1.422(8)
O15 C19 1.424(8)
O16 C14 1.254(8)
O17 C71 1.411(9)
O17 C17 1.446(8)
O18 C37 1.430(9)
O18 C68 1.447(9)
O19 C26 1.418(9)
O19 C24 1.454(9)
O20 C61 1.402(9)
O20 C77 1.423(9)
O21 C31 1.409(8)
O21 C87 1.425(9)
O22 C109 1.398(10)
O22 C39 1.408(9)
O23 C16 1.211(8)
O24 C43 1.412(9)
O24 C90 1.431(10)
O25 C36 1.213(8)
O26 C7 1.224(9)
O27 C18 1.401(8)
O27 C99 1.436(9)
O37 C49 1.435(8)
O37 C74 1.444(9)
N12 C10 1.335(10)
N12 C38 1.420(10)
N12 H64 0.8800
O29 C27 1.413(9)
O29 C104 1.421(10)
O38 C96 1.419(10)
O38 C55 1.425(9)
N10 C14 1.331(9)
N10 C9 1.425(9)
N10 H65 0.8800
O32 C10 1.255(9)
O33 C13 1.222(9)
N11 C13 1.354(9)
N11 C29 1.416(10)
N11 H66 0.8800
N9 C36 1.364(9)
N9 C32 1.425(9)
N9 H67 0.8800
O35 C33 1.388(9)
O35 C89 1.433(9)
N8 C16 1.356(9)
N8 C47 1.441(9)
N8 H68 0.8800
N6 C7 1.319(10)
N6 C65 1.447(10)
N6 H69 0.8800
O36 C48 1.213(9)
N7 C48 1.342(9)
N7 C28 1.421(9)
N7 H70 0.8800
C6 C14 1.502(10)
C6 C22 1.549(10)
C6 H29 1.0000
C7 C42 1.547(10)
C8 C31 1.528(10)
C8 H30 1.0000
C9 C53 1.364(11)
C9 C70 1.405(11)
C10 C51 1.526(11)
C11 C13 1.508(11)
C11 C34 1.522(10)
C11 H31 1.0000
C12 C34 1.520(10)
C12 C61 1.532(10)
C12 H32 1.0000
C15 C17 1.519(10)
C15 H33 1.0000
C16 C19 1.530(10)
C17 C27 1.515(10)
C17 H34 1.0000
C18 C43 1.507(10)
C18 C20 1.537(10)
C18 H35 1.0000
C19 C52 1.499(10)
C19 H36 1.0000
C20 C42 1.544(9)
C20 H37 1.0000
C21 C22 1.503(10)
C21 C31 1.517(10)
C21 H38 1.0000
C22 H39 1.0000
C23 C61 1.537(10)
C23 H40 1.0000
C24 C35 1.502(10)
C24 C36 1.537(10)
C24 H41 1.0000
C25 C40 1.500(10)
C25 C48 1.528(11)
C25 H42 1.0000
C26 C37 1.529(10)
C26 H43 1.0000
C27 C52 1.529(10)
C27 H44 1.0000
C28 C75 1.377(11)
C28 C92 1.381(11)
C29 C63 1.377(11)
C29 C57 1.385(11)
C30 C39 1.522(10)
C30 H45 1.0000
C31 H46 1.0000
C32 C56 1.366(11)
C32 C59 1.404(11)
C33 C46 1.513(10)
C33 C55 1.536(10)
C33 H47 1.0000
C34 H48 1.0000
C35 C44 1.527(10)
C35 H49 1.0000
C37 C44 1.506(10)
C37 H50 1.0000
C38 C66 1.378(11)
C38 C58 1.388(11)
C39 C49 1.520(10)
C39 H51 1.0000
C40 C49 1.546(10)
C40 H52 1.0000
C41 C55 1.507(11)
C41 C51 1.539(10)
C41 H53 1.0000
C42 H54 1.0000
C43 C45 1.518(10)
C43 H55 1.0000
C44 H56 1.0000
C45 H57 1.0000
C46 H58 1.0000
C47 C54 1.377(10)
C47 C79 1.393(11)
C49 H59 1.0000
C50 C76 1.369(11)
C50 C59 1.369(11)
C50 H1 0.9500
C51 H60 1.0000
C52 H61 1.0000
C53 C83 1.382(11)
C53 H2 0.9500
C54 C85 1.385(11)
C54 H3 0.9500
C55 H62 1.0000
C56 C69 1.388(12)
C56 H4 0.9500
C57 C62 1.373(11)
C57 H5 0.9500
C58 C60 1.370(11)
C58 H6 0.9500
C59 H7 0.9500
C60 C64 1.417(12)
C60 H8 0.9500
C61 H63 1.0000
C62 C73 1.384(12)
C62 H9 0.9500
C63 C72 1.376(11)
C63 H10 0.9500
C64 C84 1.376(12)
C64 C81 1.488(12)
C65 C98 1.364(12)
C65 C97 1.404(12)
C66 C84 1.380(12)
C66 H11 0.9500
C67 H71 0.9800
C67 H72 0.9800
C67 H73 0.9800
C68 H74 0.9800
C68 H75 0.9800
C68 H76 0.9800
C69 C76 1.370(12)
C69 H12 0.9500
C70 C93 1.382(11)
C70 H13 0.9500
C71 H77 0.9800
C71 H78 0.9800
C71 H79 0.9800
C72 C73 1.381(12)
C72 H14 0.9500
C73 C103 1.513(12)
C74 H80 0.9800
C74 H81 0.9800
C74 H82 0.9800
C75 C86 1.394(11)
C75 H15 0.9500
C76 C82 1.521(11)
C77 H83 0.9800
C77 H84 0.9800
C77 H85 0.9800
C78 C105 1.360(13)
C78 C86 1.378(12)
C78 C108 1.507(13)
C79 C100 1.378(12)
C79 H16 0.9500
C80 C100 1.363(12)
C80 C85 1.376(12)
C80 C102 1.520(12)
C81 H86 0.9800
C81 H87 0.9800
C81 H88 0.9800
C82 H89 0.9800
C82 H90 0.9800
C82 H91 0.9800
C83 C95 1.387(12)
C83 H17 0.9500
C84 H18 0.9500
C85 H19 0.9500
C86 H20 0.9500
C87 H92 0.9800
C87 H93 0.9800
C87 H94 0.9800
C88 H95 0.9800
C88 H96 0.9800
C88 H97 0.9800
C89 H98 0.9800
C89 H99 0.9800
C89 H100 0.9800
C90 H101 0.9800
C90 H102 0.9800
C90 H103 0.9800
C91 C98 1.367(12)
C91 C106 1.388(14)
C91 H21 0.9500
C92 C105 1.393(12)
C92 H22 0.9500
C93 C95 1.385(12)
C93 H23 0.9500
C94 C106 1.385(14)
C94 C97 1.388(13)
C94 H24 0.9500
C95 C111 1.505(13)
C96 H104 0.9800
C96 H105 0.9800
C96 H106 0.9800
C97 H25 0.9500
C98 H26 0.9500
C99 H107 0.9800
C99 H108 0.9800
C99 H109 0.9800
C100 H27 0.9500
C101 H110 0.9800
C101 H111 0.9800
C101 H112 0.9800
C102 H113 0.9800
C102 H114 0.9800
C102 H115 0.9800
C103 H116 0.9800
C103 H117 0.9800
C103 H118 0.9800
C104 H119 0.9800
C104 H120 0.9800
C104 H121 0.9800
C105 H28 0.9500
C106 C110 1.555(13)
C108 H122 0.9800
C108 H123 0.9800
C108 H124 0.9800
C109 H125 0.9800
C109 H126 0.9800
C109 H127 0.9800
C110 H128 0.9800
C110 H129 0.9800
C110 H130 0.9800
C111 H131 0.9800
C111 H132 0.9800
C111 H133 0.9800

loop_
_geom_hbond_atom_site_label_D
_geom_hbond_atom_site_label_H
_geom_hbond_atom_site_label_A
_geom_hbond_distance_DH
_geom_hbond_distance_HA
_geom_hbond_distance_DA
_geom_hbond_angle_DHA
_geom_hbond_site_symmetry_A
_geom_hbond_publ_flag
N12 H64 O16 0.88 2.36 3.213(8) 162.3 . yes
N10 H65 O23 0.88 2.25 3.052(8) 151.8 4_645 yes
N11 H66 O42 0.88 2.04 2.912(8) 168.6 . yes
N9 H67 O41 0.88 2.08 2.946(8) 168.3 . yes
N8 H68 O26 0.88 2.08 2.924(8) 161.8 . yes
N6 H69 O6 0.88 2.03 2.523(8) 114.5 . yes
N7 H70 O23 0.88 2.32 3.184(8) 168.8 . yes
C8 H30 O15 1.00 2.47 3.073(8) 118.2 4_645 yes
C15 H33 O27 1.00 2.48 3.069(9) 117.1 . yes
C19 H36 O26 1.00 2.37 3.177(9) 137.0 . yes
C23 H40 O32 1.00 2.50 3.142(9) 121.8 . yes
C26 H43 O36 1.00 2.33 3.134(9) 136.3 . yes
C30 H45 O29 1.00 2.47 3.143(9) 124.5 . yes
C40 H52 O18 1.00 2.34 3.029(9) 125.3 . yes
C44 H56 O37 1.00 2.46 3.388(8) 153.3 . yes
C45 H57 O33 1.00 2.57 3.164(9) 118.1 . yes
C46 H58 O14 1.00 2.65 3.187(9) 114.0 . yes
C51 H60 O16 1.00 2.47 3.259(9) 136.0 . yes
C58 H6 O32 0.95 2.26 2.873(10) 121.1 . yes
C63 H10 O33 0.95 2.35 2.915(10) 117.6 . yes
C68 H75 O36 0.98 2.49 3.387(10) 151.4 . yes
C70 H13 O23 0.95 2.62 3.390(10) 138.7 4_645 yes
C71 H78 O25 0.98 2.56 3.428(10) 147.1 4_655 yes
C79 H16 O14 0.95 2.43 3.297(10) 150.9 4_655 yes
C88 H96 O39 0.98 2.66 3.220(10) 116.8 . yes
C92 H22 O36 0.95 2.31 2.893(10) 118.7 . yes
C97 H25 O26 0.95 2.42 2.968(10) 116.6 . yes
C99 H108 O17 0.98 2.50 3.170(10) 125.7 . yes
C99 H109 O24 0.98 2.37 3.007(10) 121.7 . yes
C101 H112 O21 0.98 2.35 2.994(11) 122.6 . yes
C104 H120 O22 0.98 2.62 3.477(12) 146.1 . yes
C104 H121 O17 0.98 2.63 3.232(11) 119.7 . yes

loop_
_geom_torsion_atom_site_label_1
_geom_torsion_atom_site_label_2
_geom_torsion_atom_site_label_3
_geom_torsion_atom_site_label_4
_geom_torsion
C8 O1 C6 C14 176.4(5)
C8 O1 C6 C22 56.0(7)
C65 N6 C7 O26 6.7(12)
C65 N6 C7 C42 -170.3(7)
C35 O3 C8 O1 111.1(6)
C35 O3 C8 C31 -128.5(6)
C6 O1 C8 O3 58.3(7)
C6 O1 C8 C31 -63.1(7)
C14 N10 C9 C53 -33.6(12)
C14 N10 C9 C70 151.3(8)
C38 N12 C10 O32 3.8(12)
C38 N12 C10 C51 -173.0(6)
C23 O12 C11 C13 -170.7(6)
C23 O12 C11 C34 66.7(7)
C88 O8 C12 C34 107.0(7)
C88 O8 C12 C61 -131.1(7)
C29 N11 C13 O33 0.0(11)
C29 N11 C13 C11 -178.8(6)
O12 C11 C13 O33 -73.4(8)
C34 C11 C13 O33 44.0(9)
O12 C11 C13 N11 105.4(6)
C34 C11 C13 N11 -137.2(6)
C9 N10 C14 O16 -9.9(11)
C9 N10 C14 C6 172.1(7)
O1 C6 C14 O16 142.9(6)
C22 C6 C14 O16 -96.9(7)
O1 C6 C14 N10 -39.0(8)
C22 C6 C14 N10 81.1(7)
C20 O5 C15 O15 97.0(7)
C20 O5 C15 C17 -144.0(6)
C19 O15 C15 O5 52.9(7)
C19 O15 C15 C17 -66.9(7)
C47 N8 C16 O23 -6.0(11)
C47 N8 C16 C19 169.4(6)
C71 O17 C17 C27 -111.9(7)
C71 O17 C17 C15 125.8(7)
O5 C15 C17 O17 58.0(7)
O15 C15 C17 O17 179.4(5)
O5 C15 C17 C27 -61.7(8)
O15 C15 C17 C27 59.6(7)
C99 O27 C18 C43 -90.7(7)
C99 O27 C18 C20 147.5(6)
C15 O15 C19 C52 62.1(7)
C15 O15 C19 C16 -178.0(6)
O23 C16 C19 O15 -77.1(8)
N8 C16 C19 O15 107.4(6)
O23 C16 C19 C52 45.0(9)
N8 C16 C19 C52 -130.4(6)
C15 O5 C20 C18 94.2(6)
C15 O5 C20 C42 -143.0(6)
O27 C18 C20 O5 -74.1(6)
C43 C18 C20 O5 163.6(5)
O27 C18 C20 C42 165.9(6)
C43 C18 C20 C42 43.6(8)
C101 O14 C21 C22 154.1(7)
C101 O14 C21 C31 -85.1(8)
C46 O2 C22 C21 101.1(6)
C46 O2 C22 C6 -135.2(6)
O14 C21 C22 O2 -75.9(6)
C31 C21 C22 O2 163.4(5)
O14 C21 C22 C6 165.0(5)
C31 C21 C22 C6 44.4(8)
O1 C6 C22 O2 -166.0(5)
C14 C6 C22 O2 77.0(7)
O1 C6 C22 C21 -45.3(7)
C14 C6 C22 C21 -162.3(6)
C41 O13 C23 O12 95.8(7)
C41 O13 C23 C61 -139.0(6)
C11 O12 C23 O13 67.3(7)
C11 O12 C23 C61 -57.6(8)
C26 O19 C24 C35 62.8(7)
C26 O19 C24 C36 -177.7(5)
C30 O11 C25 C40 59.8(8)
C30 O11 C25 C48 -175.3(6)
C40 O7 C26 O19 169.4(5)
C40 O7 C26 C37 -73.1(8)
C24 O19 C26 O7 58.7(6)
C24 O19 C26 C37 -63.2(7)
C104 O29 C27 C17 -97.5(8)
C104 O29 C27 C52 139.8(7)
O17 C17 C27 O29 72.9(7)
C15 C17 C27 O29 -166.5(6)
O17 C17 C27 C52 -167.1(6)
C15 C17 C27 C52 -46.5(8)
C48 N7 C28 C75 163.5(8)
C48 N7 C28 C92 -15.8(13)
C13 N11 C29 C63 20.2(11)
C13 N11 C29 C57 -160.5(7)
C52 O9 C30 O11 91.3(7)
C52 O9 C30 C39 -149.2(6)
C25 O11 C30 O9 55.9(7)
C25 O11 C30 C39 -60.9(7)
C87 O21 C31 C21 -168.0(6)
C87 O21 C31 C8 69.4(7)
O14 C21 C31 O21 69.1(7)
C22 C21 C31 O21 -174.2(5)
O14 C21 C31 C8 -167.6(5)
C22 C21 C31 C8 -51.0(7)
O3 C8 C31 O21 56.9(7)
O1 C8 C31 O21 179.4(5)
O3 C8 C31 C21 -63.8(7)
O1 C8 C31 C21 58.7(7)
C36 N9 C32 C56 113.8(8)
C36 N9 C32 C59 -63.1(9)
C89 O35 C33 C46 93.8(7)
C89 O35 C33 C55 -143.2(6)
C45 O39 C34 C12 159.9(6)
C45 O39 C34 C11 -79.8(8)
O8 C12 C34 O39 -71.5(7)
C61 C12 C34 O39 170.9(6)
O8 C12 C34 C11 166.7(6)
C61 C12 C34 C11 49.0(8)
O12 C11 C34 O39 -177.0(6)
C13 C11 C34 O39 66.8(8)
O12 C11 C34 C12 -60.0(7)
C13 C11 C34 C12 -176.2(6)
C8 O3 C35 C24 -97.5(6)
C8 O3 C35 C44 141.0(5)
O19 C24 C35 O3 -172.7(5)
C36 C24 C35 O3 73.6(7)
O19 C24 C35 C44 -54.0(7)
C36 C24 C35 C44 -167.7(6)
C32 N9 C36 O25 3.0(11)
C32 N9 C36 C24 -176.6(6)
O19 C24 C36 O25 -82.5(8)
C35 C24 C36 O25 35.8(9)
O19 C24 C36 N9 97.1(7)
C35 C24 C36 N9 -144.6(6)
C68 O18 C37 C44 -155.7(6)
C68 O18 C37 C26 81.2(7)
O7 C26 C37 O18 62.1(8)
O19 C26 C37 O18 177.3(5)
O7 C26 C37 C44 -57.3(8)
O19 C26 C37 C44 57.8(7)
C10 N12 C38 C66 -172.4(7)
C10 N12 C38 C58 7.8(11)
C109 O22 C39 C49 -105.2(8)
C109 O22 C39 C30 134.5(8)
O9 C30 C39 O22 60.5(7)
O11 C30 C39 O22 -179.4(5)
O9 C30 C39 C49 -61.1(7)
O11 C30 C39 C49 59.1(8)
C26 O7 C40 C25 -99.4(7)
C26 O7 C40 C49 144.1(6)
O11 C25 C40 O7 -168.3(5)
C48 C25 C40 O7 73.5(8)
O11 C25 C40 C49 -55.2(8)
C48 C25 C40 C49 -173.4(6)
C23 O13 C41 C55 153.3(6)
C23 O13 C41 C51 -81.9(7)
C45 O6 C42 C20 55.6(7)
C45 O6 C42 C7 175.7(5)
O5 C20 C42 O6 -163.1(5)
C18 C20 C42 O6 -43.0(8)
O5 C20 C42 C7 80.7(7)
C18 C20 C42 C7 -159.3(6)
O26 C7 C42 O6 156.8(6)
N6 C7 C42 O6 -25.9(7)
O26 C7 C42 C20 -82.6(8)
N6 C7 C42 C20 94.6(7)
C90 O24 C43 C18 -170.4(6)
C90 O24 C43 C45 66.4(8)
O27 C18 C43 O24 64.0(8)
C20 C18 C43 O24 -177.6(6)
O27 C18 C43 C45 -171.9(6)
C20 C18 C43 C45 -53.5(8)
C67 O10 C44 C37 -125.9(6)
C67 O10 C44 C35 114.2(6)
O18 C37 C44 O10 67.1(7)
C26 C37 C44 O10 -169.7(6)
O18 C37 C44 C35 -174.3(5)
C26 C37 C44 C35 -51.1(8)
O3 C35 C44 O10 -70.9(6)
C24 C35 C44 O10 168.8(5)
O3 C35 C44 C37 169.4(5)
C24 C35 C44 C37 49.1(8)
C34 O39 C45 O6 102.5(7)
C34 O39 C45 C43 -139.8(6)
C42 O6 C45 O39 54.7(7)
C42 O6 C45 C43 -64.2(7)
O24 C43 C45 O39 63.1(8)
C18 C43 C45 O39 -58.3(8)
O24 C43 C45 O6 -176.5(6)
C18 C43 C45 O6 62.2(7)
C22 O2 C46 O4 96.8(7)
C22 O2 C46 C33 -141.3(6)
C51 O4 C46 O2 60.6(7)
C51 O4 C46 C33 -61.1(7)
O35 C33 C46 O2 61.5(8)
C55 C33 C46 O2 -61.4(8)
O35 C33 C46 O4 -176.2(6)
C55 C33 C46 O4 60.9(8)
C16 N8 C47 C54 -125.7(8)
C16 N8 C47 C79 50.9(11)
C28 N7 C48 O36 8.3(13)
C28 N7 C48 C25 -168.4(7)
O11 C25 C48 O36 -104.7(8)
C40 C25 C48 O36 17.5(10)
O11 C25 C48 N7 72.2(8)
C40 C25 C48 N7 -165.5(6)
C74 O37 C49 C39 -108.7(7)
C74 O37 C49 C40 131.0(6)
O22 C39 C49 O37 63.1(7)
C30 C39 C49 O37 -176.2(6)
O22 C39 C49 C40 -176.9(6)
C30 C39 C49 C40 -56.2(8)
O7 C40 C49 O37 -68.4(7)
C25 C40 C49 O37 175.5(6)
O7 C40 C49 C39 170.9(5)
C25 C40 C49 C39 54.8(8)
C46 O4 C51 C10 171.8(6)
C46 O4 C51 C41 52.8(7)
O32 C10 C51 O4 -91.2(7)
N12 C10 C51 O4 85.7(7)
O32 C10 C51 C41 27.6(9)
N12 C10 C51 C41 -155.5(6)
O13 C41 C51 O4 -167.2(5)
C55 C41 C51 O4 -46.1(8)
O13 C41 C51 C10 80.8(7)
C55 C41 C51 C10 -158.1(6)
C30 O9 C52 C19 -151.5(6)
C30 O9 C52 C27 87.2(7)
O15 C19 C52 O9 -166.0(5)
C16 C19 C52 O9 75.4(7)
O15 C19 C52 C27 -47.6(8)
C16 C19 C52 C27 -166.1(6)
O29 C27 C52 O9 -80.8(7)
C17 C27 C52 O9 155.6(6)
O29 C27 C52 C19 163.6(5)
C17 C27 C52 C19 40.0(8)
C70 C9 C53 C83 -1.0(12)
N10 C9 C53 C83 -176.0(7)
C79 C47 C54 C85 -0.8(12)
N8 C47 C54 C85 175.9(7)
C96 O38 C55 C41 112.2(7)
C96 O38 C55 C33 -129.4(7)
O13 C41 C55 O38 -72.2(7)
C51 C41 C55 O38 164.7(6)
O13 C41 C55 C33 170.9(6)
C51 C41 C55 C33 47.8(8)
O35 C33 C55 O38 62.8(8)
C46 C33 C55 O38 -171.6(6)
O35 C33 C55 C41 -179.9(6)
C46 C33 C55 C41 -54.4(8)
C59 C32 C56 C69 1.3(12)
N9 C32 C56 C69 -175.6(7)
C63 C29 C57 C62 -0.1(11)
N11 C29 C57 C62 -179.4(7)
C66 C38 C58 C60 0.6(11)
N12 C38 C58 C60 -179.6(7)
C76 C50 C59 C32 0.8(11)
C56 C32 C59 C50 -2.0(11)
N9 C32 C59 C50 174.9(7)
C38 C58 C60 C64 -3.4(12)
C77 O20 C61 C12 -163.2(6)
C77 O20 C61 C23 69.9(8)
O8 C12 C61 O20 73.4(7)
C34 C12 C61 O20 -166.8(6)
O8 C12 C61 C23 -159.8(6)
C34 C12 C61 C23 -40.0(9)
O13 C23 C61 O20 39.9(8)
O12 C23 C61 O20 165.6(6)
O13 C23 C61 C12 -82.9(8)
O12 C23 C61 C12 42.7(9)
C29 C57 C62 C73 0.9(12)
C57 C29 C63 C72 -0.1(11)
N11 C29 C63 C72 179.2(7)
C58 C60 C64 C84 3.9(11)
C58 C60 C64 C81 -178.5(8)
C7 N6 C65 C98 160.4(8)
C7 N6 C65 C97 -18.7(12)
C58 C38 C66 C84 1.4(12)
N12 C38 C66 C84 -178.3(8)
C32 C56 C69 C76 0.6(13)
C53 C9 C70 C93 1.4(13)
N10 C9 C70 C93 176.7(9)
C29 C63 C72 C73 -0.4(13)
C63 C72 C73 C62 1.1(13)
C63 C72 C73 C103 178.4(9)
C57 C62 C73 C72 -1.3(13)
C57 C62 C73 C103 -178.8(9)
C92 C28 C75 C86 1.9(14)
N7 C28 C75 C86 -177.4(8)
C59 C50 C76 C69 1.0(12)
C59 C50 C76 C82 -177.0(7)
C56 C69 C76 C50 -1.8(12)
C56 C69 C76 C82 176.3(8)
C54 C47 C79 C100 1.6(13)
N8 C47 C79 C100 -175.0(8)
C9 C53 C83 C95 0.3(13)
C60 C64 C84 C66 -1.8(12)
C81 C64 C84 C66 -179.3(8)
C38 C66 C84 C64 -0.8(13)
C100 C80 C85 C54 2.7(15)
C102 C80 C85 C54 -178.6(10)
C47 C54 C85 C80 -1.5(13)
C105 C78 C86 C75 -0.9(15)
C108 C78 C86 C75 177.0(10)
C28 C75 C86 C78 -0.5(15)
C75 C28 C92 C105 -1.8(14)
N7 C28 C92 C105 177.4(9)
C9 C70 C93 C95 -1.2(16)
C70 C93 C95 C83 0.5(16)
C70 C93 C95 C111 177.6(11)
C53 C83 C95 C93 0.0(14)
C53 C83 C95 C111 -177.2(10)
C106 C94 C97 C65 3.9(16)
C98 C65 C97 C94 -4.5(13)
N6 C65 C97 C94 174.5(8)
C97 C65 C98 C91 3.2(13)
N6 C65 C98 C91 -175.8(7)
C106 C91 C98 C65 -1.1(14)
C85 C80 C100 C79 -1.8(16)
C102 C80 C100 C79 179.5(10)
C47 C79 C100 C80 -0.3(16)
C86 C78 C105 C92 1.0(16)
C108 C78 C105 C92 -177.0(10)
C28 C92 C105 C78 0.4(16)
C97 C94 C106 C91 -1.9(16)
C97 C94 C106 C110 176.8(11)
C98 C91 C106 C94 0.4(15)
C98 C91 C106 C110 -178.2(10)
